data_2312860
loop_
_publ_author_name
'Balasubramanian, Hemalatha'
'Vallapandian, Veerapandian'
'Poomani, Kumaradhas'

_publ_section_title
;
 Structure, intermolecular interactions and charge-density distribution of
 2-amino-4-methoxy-6-methylpyrimidine with methylsulfamic acid and
 4-hydroxybenzoic acid: a combined experimental and theoretical study.
;
_journal_coeditor_code EF3064
_journal_issue 'Pt 5'
_journal_name_full 'Acta crystallographica. Section C, Structural chemistry'
_journal_page_first 273
_journal_page_last 281
_journal_paper_doi 10.1107/S2053229625002517
_journal_volume 81
_journal_year 2025
_chemical_formula_iupac 'C6 H10 N3 O1 +, C H4 N O3 S -'
_chemical_formula_moiety 'C6 H10 N3 O1 +, C H4 N O3 S -'
_chemical_formula_sum 'C7 H14 N4 O4 S'
_chemical_formula_weight 250.28
_chemical_name_systematic
;
2-Amino-4-methoxy-6-methylpyrimidin-1-ium <i>N</i>-methylsulfamate
;
_space_group_IT_number 15
_space_group_name_Hall '-C 2yc'
_space_group_name_H-M_alt 'C 1 2/c 1'
_symmetry_cell_setting monoclinic
_symmetry_space_group_name_Hall '-C 2yc'
_symmetry_space_group_name_H-M 'C 1 2/c 1'
_atom_sites_solution_hydrogens mixed
_atom_sites_solution_primary dual
_audit_conform_dict_name cif_core.dic
_audit_conform_dict_version 2.4.5
_audit_creation_method 'WinGX routine CIF_UPDATE'
_cell_angle_alpha 90
_cell_angle_beta 116.4710(10)
_cell_angle_gamma 90
_cell_formula_units_Z 8
_cell_length_a 17.7574(4)
_cell_length_b 12.6802(3)
_cell_length_c 11.1380(3)
_cell_measurement_reflns_used 5119
_cell_measurement_temperature 293(2)
_cell_measurement_theta_max 28.31
_cell_measurement_theta_min 2.46
_cell_volume 2244.98(10)
_computing_cell_refinement
;
SAINT (Bruker, 2006)
;
_computing_data_collection
;
APEX2 (Bruker, 2006)
;
_computing_data_reduction
;
SAINT (Bruker, 2006)
;
_computing_molecular_graphics
;
ORTEP-3 for Windows (Farrugia, 2012)
;
_computing_publication_material
;
WinGX (Farrugia, 2012) and <i>Mercury</i> (Macrae <i>et al.</i>,
2020)
;
_computing_structure_refinement
;
SHELXL2018 (Sheldrick, 2015<i>b</i>)
;
_computing_structure_solution
;
SHELXT2018 (Sheldrick, 2015<i>a</i>)
;
_diffrn_ambient_temperature 293(2)
_diffrn_measured_fraction_theta_full 0.999
_diffrn_measured_fraction_theta_max 0.999
_diffrn_measurement_device_type 'Bruker D8 Quest Eco'
_diffrn_measurement_method '\w and \f scans'
_diffrn_radiation_probe x-ray
_diffrn_radiation_type MoK\a
_diffrn_radiation_wavelength 0.71073
_diffrn_reflns_av_R_equivalents 0.0199
_diffrn_reflns_av_unetI/netI 0.0119
_diffrn_reflns_limit_h_max 23
_diffrn_reflns_limit_h_min -23
_diffrn_reflns_limit_k_max 16
_diffrn_reflns_limit_k_min -16
_diffrn_reflns_limit_l_max 14
_diffrn_reflns_limit_l_min -14
_diffrn_reflns_number 18652
_diffrn_reflns_theta_full 25.242
_diffrn_reflns_theta_max 28.307
_diffrn_reflns_theta_min 2.462
_diffrn_standards_decay_% 0
_diffrn_standards_interval_count 0
_diffrn_standards_interval_time 0
_diffrn_standards_number 0
_exptl_absorpt_coefficient_mu 0.296
_exptl_absorpt_correction_T_max 0.6471
_exptl_absorpt_correction_T_min 0.5755
_exptl_absorpt_correction_type numerical
_exptl_crystal_colour colourless
_exptl_crystal_density_diffrn 1.481
_exptl_crystal_density_method 'not measured'
_exptl_crystal_description block
_exptl_crystal_F_000 1056
_exptl_crystal_size_max 0.887
_exptl_crystal_size_mid 0.704
_exptl_crystal_size_min 0.485
_refine_diff_density_max 0.657
_refine_diff_density_min -0.674
_refine_ls_extinction_method none
_refine_ls_goodness_of_fit_ref 1.093
_refine_ls_hydrogen_treatment mixed
_refine_ls_matrix_type full
_refine_ls_number_constraints 0
_refine_ls_number_parameters 197
_refine_ls_number_reflns 2793
_refine_ls_number_restraints 0
_refine_ls_restrained_S_all 1.093
_refine_ls_R_factor_all 0.0452
_refine_ls_R_factor_gt 0.0424
_refine_ls_shift/su_max 0.002
_refine_ls_shift/su_mean 0
_refine_ls_structure_factor_coef Fsqd
_refine_ls_weighting_details 'w=1/[\s^2^(Fo^2^)+(0.0864P)^2^+1.6169P] where P=(Fo^2^+2Fc^2^)/3'
_refine_ls_weighting_scheme calc
_refine_ls_wR_factor_gt 0.1376
_refine_ls_wR_factor_ref 0.1399
_reflns_number_gt 2576
_reflns_number_total 2793
_reflns_threshold_expression 'I > 2\s(I)'
_cod_data_source_file ef3064sup1.cif
_cod_data_source_block I
_cod_original_sg_symbol_H-M 'C 2/c'
_cod_database_code 2312860

loop_
_symmetry_equiv_pos_as_xyz
'x, y, z'
'-x, y, -z+1/2'
'x+1/2, y+1/2, z'
'-x+1/2, y+1/2, -z+1/2'
'-x, -y, -z'
'x, -y, z-1/2'
'-x+1/2, -y+1/2, -z'
'x+1/2, -y+1/2, z-1/2'

loop_
_atom_site_type_symbol
_atom_site_label
_atom_site_fract_x
_atom_site_fract_y
_atom_site_fract_z
_atom_site_U_iso_or_equiv
_atom_site_adp_type
_atom_site_calc_flag
_atom_site_occupancy
_atom_site_disorder_assembly
_atom_site_disorder_group
S S1 0.19019(3) 0.56606(3) 0.22492(4) 0.03396(16) Uani d 1 . .
O O1 0.46015(8) 0.33681(11) 0.91415(12) 0.0445(3) Uani d 1 . .
O O2 0.20540(9) 0.45487(11) 0.21617(14) 0.0461(3) Uani d 1 . .
O O4 0.16888(10) 0.62370(11) 0.10289(14) 0.0513(4) Uani d 1 . .
O O3 0.25639(8) 0.61427(11) 0.34336(13) 0.0451(3) Uani d 1 . .
N N4 0.10680(9) 0.57540(13) 0.24274(15) 0.0407(4) Uani d 1 . .
H H4 0.062559 0.607175 0.185477 0.049 Uiso calc 1 . .
N N1 0.34324(9) 0.49516(11) 0.57155(14) 0.0346(3) Uani d 1 . .
N N2 0.38664(9) 0.33291(11) 0.68520(13) 0.0344(3) Uani d 1 . .
N N3 0.31062(11) 0.33865(12) 0.45508(15) 0.0413(3) Uani d 1 . .
C C3 0.34692(10) 0.38854(13) 0.57116(15) 0.0326(3) Uani d 1 . .
C C4 0.42050(10) 0.38711(14) 0.79782(16) 0.0347(3) Uani d 1 . .
C C1 0.37909(11) 0.55155(13) 0.68854(17) 0.0360(4) Uani d 1 . .
C C6 0.41934(11) 0.49831(14) 0.80504(17) 0.0386(4) Uani d 1 . .
C C2 0.37009(17) 0.66853(16) 0.6763(2) 0.0537(5) Uani d 1 . .
C C5 0.46209(17) 0.22295(19) 0.9120(2) 0.0570(5) Uani d 1 . .
C C7 0.11073(19) 0.5265(4) 0.3625(3) 0.0754(9) Uani d 1 . .
H H6 0.4467(15) 0.534(2) 0.890(3) 0.048(6) Uiso d 1 . .
H H1 0.3132(14) 0.5299(18) 0.497(2) 0.040(5) Uiso d 1 . .
H H3A 0.2794(15) 0.374(2) 0.379(2) 0.047(6) Uiso d 1 . .
H H3B 0.3132(14) 0.2684(19) 0.451(2) 0.043(6) Uiso d 1 . .
H H2A 0.3948(16) 0.706(2) 0.759(3) 0.053(6) Uiso d 1 . .
H H2B 0.314(2) 0.686(3) 0.642(3) 0.083(10) Uiso d 1 . .
H H2C 0.371(2) 0.689(3) 0.601(4) 0.102(12) Uiso d 1 . .
H H5A 0.410(2) 0.191(3) 0.871(4) 0.090(10) Uiso d 1 . .
H H5B 0.489(2) 0.201(3) 1.005(3) 0.077(9) Uiso d 1 . .
H H5C 0.479(2) 0.194(3) 0.848(3) 0.083(10) Uiso d 1 . .
H H7A 0.164(3) 0.562(3) 0.443(4) 0.111(13) Uiso d 1 . .
H H7B 0.061(3) 0.543(3) 0.359(4) 0.105(12) Uiso d 1 . .
H H7C 0.131(2) 0.447(3) 0.373(4) 0.098(12) Uiso d 1 . .

loop_
_atom_site_aniso_label
_atom_site_aniso_U_11
_atom_site_aniso_U_22
_atom_site_aniso_U_33
_atom_site_aniso_U_12
_atom_site_aniso_U_13
_atom_site_aniso_U_23
S1 0.0389(3) 0.0292(2) 0.0323(2) 0.00119(13) 0.01453(18) 0.00414(13)
O1 0.0463(7) 0.0475(7) 0.0309(6) 0.0030(5) 0.0091(5) 0.0031(5)
O2 0.0574(8) 0.0300(6) 0.0451(7) 0.0033(5) 0.0176(6) 0.0019(5)
O4 0.0726(9) 0.0391(7) 0.0389(7) -0.0030(6) 0.0218(6) 0.0094(5)
O3 0.0454(7) 0.0393(7) 0.0423(7) -0.0042(5) 0.0121(5) -0.0007(5)
N4 0.0282(7) 0.0557(9) 0.0358(7) 0.0094(6) 0.0122(6) 0.0098(6)
N1 0.0382(7) 0.0308(7) 0.0315(7) 0.0019(5) 0.0125(6) -0.0006(5)
N2 0.0350(7) 0.0337(7) 0.0311(6) 0.0021(5) 0.0117(5) 0.0003(5)
N3 0.0533(9) 0.0318(7) 0.0308(7) 0.0041(6) 0.0116(6) -0.0020(5)
C3 0.0321(7) 0.0324(8) 0.0325(7) 0.0024(6) 0.0139(6) -0.0013(6)
C4 0.0294(7) 0.0416(9) 0.0312(7) 0.0023(6) 0.0119(6) 0.0005(6)
C1 0.0367(8) 0.0332(8) 0.0388(8) -0.0017(6) 0.0173(7) -0.0064(6)
C6 0.0377(8) 0.0411(9) 0.0340(8) -0.0013(7) 0.0131(6) -0.0081(6)
C2 0.0727(15) 0.0326(9) 0.0532(12) -0.0013(9) 0.0257(11) -0.0060(8)
C5 0.0678(14) 0.0473(11) 0.0438(10) 0.0017(10) 0.0139(10) 0.0101(8)
C7 0.0552(14) 0.127(3) 0.0525(13) 0.0010(16) 0.0313(11) 0.0174(15)

loop_
_geom_angle_atom_site_label_1
_geom_angle_atom_site_label_2
_geom_angle_atom_site_label_3
_geom_angle_site_symmetry_1
_geom_angle_site_symmetry_3
_geom_angle
_geom_angle_publ_flag
O2 S1 O3 . . 111.79(8) ?
O2 S1 N4 . . 107.12(9) ?
O4 S1 O2 . . 114.21(9) ?
O4 S1 O3 . . 114.19(9) ?
O4 S1 N4 . . 102.34(9) ?
O3 S1 N4 . . 106.13(9) ?
C4 O1 C5 . . 118.01(15) ?
S1 N4 H4 . . 122.6 ?
C7 N4 S1 . . 114.88(15) ?
C7 N4 H4 . . 122.6 ?
C3 N1 C1 . . 121.47(14) ?
C3 N1 H1 . . 120.5(15) ?
C1 N1 H1 . . 117.8(15) ?
C4 N2 C3 . . 116.75(15) ?
C3 N3 H3A . . 120.3(15) ?
C3 N3 H3B . . 120.7(14) ?
H3A N3 H3B . . 119(2) ?
N2 C3 N1 . . 121.77(14) ?
N3 C3 N1 . . 118.58(14) ?
N3 C3 N2 . . 119.65(15) ?
O1 C4 C6 . . 115.98(14) ?
N2 C4 O1 . . 119.76(16) ?
N2 C4 C6 . . 124.25(15) ?
N1 C1 C2 . . 116.55(16) ?
C6 C1 N1 . . 118.41(15) ?
C6 C1 C2 . . 125.04(17) ?
C4 C6 H6 . . 120.5(15) ?
C1 C6 C4 . . 117.33(14) ?
C1 C6 H6 . . 122.2(15) ?
C1 C2 H2A . . 115.1(15) ?
C1 C2 H2B . . 109(2) ?
C1 C2 H2C . . 109(3) ?
H2A C2 H2B . . 103(3) ?
H2A C2 H2C . . 125(3) ?
H2B C2 H2C . . 91(3) ?
O1 C5 H5A . . 115(2) ?
O1 C5 H5B . . 105.8(19) ?
O1 C5 H5C . . 114(2) ?
H5A C5 H5B . . 108(3) ?
H5A C5 H5C . . 92(3) ?
H5B C5 H5C . . 121(3) ?
N4 C7 H7A . . 105(2) ?
N4 C7 H7B . . 103(3) ?
N4 C7 H7C . . 112(2) ?
H7A C7 H7B . . 115(4) ?
H7A C7 H7C . . 100(3) ?
H7B C7 H7C . . 121(4) ?

loop_
_geom_bond_atom_site_label_1
_geom_bond_atom_site_label_2
_geom_bond_site_symmetry_2
_geom_bond_distance
_geom_bond_publ_flag
S1 O2 . 1.4469(14) ?
S1 O4 . 1.4375(13) ?
S1 O3 . 1.4537(13) ?
S1 N4 . 1.5837(15) ?
O1 C4 . 1.330(2) ?
O1 C5 . 1.445(3) ?
N4 H4 . 0.8600 ?
N4 C7 . 1.444(3) ?
N1 C3 . 1.354(2) ?
N1 C1 . 1.369(2) ?
N1 H1 . 0.88(2) ?
N2 C3 . 1.345(2) ?
N2 C4 . 1.317(2) ?
N3 C3 . 1.321(2) ?
N3 H3A . 0.90(2) ?
N3 H3B . 0.89(2) ?
C4 C6 . 1.413(3) ?
C1 C6 . 1.350(2) ?
C1 C2 . 1.492(3) ?
C6 H6 . 0.96(3) ?
C2 H2A . 0.95(3) ?
C2 H2B . 0.93(4) ?
C2 H2C . 0.89(4) ?
C5 H5A . 0.92(4) ?
C5 H5B . 0.97(3) ?
C5 H5C . 0.97(4) ?
C7 H7A . 1.07(4) ?
C7 H7B . 0.89(4) ?
C7 H7C . 1.07(4) ?

loop_
_geom_hbond_atom_site_label_D
_geom_hbond_atom_site_label_H
_geom_hbond_atom_site_label_A
_geom_hbond_site_symmetry_A
_geom_hbond_distance_DH
_geom_hbond_distance_HA
_geom_hbond_distance_DA
_geom_hbond_angle_DHA
_geom_hbond_publ_flag
N1 H1 O3 . 0.88(2) 1.88(2) 2.761(2) 175(2) yes
N3 H3A O2 . 0.90(2) 1.99(3) 2.883(2) 177(2) yes
N3 H3B O4 4_545 0.89(2) 2.00(2) 2.861(2) 161(2) yes
C7 H7A O3 . 1.07(4) 2.45(4) 2.909(3) 104(3) yes
C7 H7C O4 6_566 1.07(4) 2.51(4) 3.066(3) 112(3) yes

loop_
_geom_torsion_atom_site_label_1
_geom_torsion_atom_site_label_2
_geom_torsion_atom_site_label_3
_geom_torsion_atom_site_label_4
_geom_torsion_site_symmetry_1
_geom_torsion_site_symmetry_2
_geom_torsion_site_symmetry_3
_geom_torsion_site_symmetry_4
_geom_torsion
_geom_torsion_publ_flag
O1 C4 C6 C1 . . . . -179.62(15) ?
O2 S1 N4 C7 . . . . 61.5(2) ?
O4 S1 N4 C7 . . . . -178.1(2) ?
O3 S1 N4 C7 . . . . -58.1(2) ?
N1 C1 C6 C4 . . . . -0.9(2) ?
N2 C4 C6 C1 . . . . 1.5(3) ?
C3 N1 C1 C6 . . . . 0.5(2) ?
C3 N1 C1 C2 . . . . -179.35(17) ?
C3 N2 C4 O1 . . . . 179.51(14) ?
C3 N2 C4 C6 . . . . -1.7(2) ?
C4 N2 C3 N1 . . . . 1.3(2) ?
C4 N2 C3 N3 . . . . -179.03(16) ?
C1 N1 C3 N2 . . . . -0.7(2) ?
C1 N1 C3 N3 . . . . 179.57(16) ?
C2 C1 C6 C4 . . . . 178.99(19) ?
C5 O1 C4 N2 . . . . -1.9(3) ?
C5 O1 C4 C6 . . . . 179.23(18) ?

_cod_database_fobs_code 2312860
